data_7244747
loop_
_publ_author_name
'D\;abrowska, Anna Maria'
'Adamczyk-Wo\'zniak, Agnieszka'
'Madura, Izabela Dorota'

_publ_section_title
;
 Effect of substituents in novel bioactive tavaborole derivatives on
 intermolecular interactions hierarchy
;
_journal_name_full CrystEngComm
_journal_paper_doi 10.1039/D2CE00279E
_journal_year 2022
_chemical_formula_moiety 'C11 H13 B F N O3'
_chemical_formula_sum 'C11 H13 B F N O3'
_chemical_formula_weight 237.03
_chemical_melting_point 358(2)
_chemical_name_systematic 5-Fluoro-3-morpholin-4-yl-2,1-benzoxaborol-1(3H)-ol
_space_group_crystal_system triclinic
_space_group_IT_number 2
_space_group_name_Hall '-P 1'
_space_group_name_H-M_alt 'P -1'
_atom_sites_solution_hydrogens mixed
_atom_sites_solution_primary direct
_audit_creation_date 2021-07-19
_audit_creation_method
;
Olex2 1.3
(compiled 2020.11.12 svn.r5f609507 for OlexSys, GUI svn.r6272)
;
_audit_update_record
;
2022-02-17 deposited with the CCDC.	2022-04-08 downloaded from the CCDC.
;
_cell_angle_alpha 99.383(3)
_cell_angle_beta 100.605(4)
_cell_angle_gamma 91.220(4)
_cell_formula_units_Z 2
_cell_length_a 6.1181(3)
_cell_length_b 9.4155(4)
_cell_length_c 10.1914(4)
_cell_measurement_reflns_used 8056
_cell_measurement_temperature 293(2)
_cell_measurement_theta_max 30.0630
_cell_measurement_theta_min 4.1200
_cell_volume 568.53(4)
_computing_cell_refinement 'CrysAlisPro 1.171.38.46 (Rigaku OD, 2015)'
_computing_data_collection 'CrysAlisPro 1.171.38.46 (Rigaku OD, 2015)'
_computing_data_reduction 'CrysAlisPro 1.171.38.46 (Rigaku OD, 2015)'
_computing_molecular_graphics 'Olex2 1.3 (Dolomanov et al., 2009)'
_computing_publication_material 'Olex2 1.3 (Dolomanov et al., 2009)'
_computing_structure_refinement 'SHELXL 2018/3 (Sheldrick, 2015)'
_computing_structure_solution 'ShelXT (Sheldrick, 2015)'
_diffrn_ambient_temperature 293(2)
_diffrn_detector 'CCD plate'
_diffrn_detector_area_resol_mean 10.3347
_diffrn_detector_type Atlas
_diffrn_measured_fraction_theta_full 0.999
_diffrn_measured_fraction_theta_max 0.999
_diffrn_measurement_details
;
List of Runs (angles in degrees, time in seconds):

  # Type    Start    End  Width  t~exp~   \w     \q     \k     \f   Frames
#--------------------------------------------------------------------------
  1  \w    -67.00   5.00   1.00  140.00    --  -12.80 123.00-104.31   72
  2  \w    -89.00 -17.00   1.00  140.00    --  -12.80 157.00 112.09   72
  3  \w    -99.00  74.00   1.00  140.00    --  -12.80   0.00 150.00  173
  4  \w    -83.00  14.00   1.00  140.00    --  -12.80 -57.00 -60.00   97
  5  \w    -85.00  10.00   1.00  140.00    --  -12.80 -38.00  90.00   95
  6  \w    -72.00  -1.00   1.00  140.00    --  -12.80 131.00  -3.11   71
  7  \w    -85.00  10.00   1.00  140.00    --  -12.80 -38.00   0.00   95
  8  \w    -62.00 -16.00   1.00  140.00    --   13.11 155.00  80.83   46
  9  \w    -71.00  -1.00   1.00  140.00    --  -12.80 130.00 -50.66   70
 10  \w    -83.00 -12.00   1.00  140.00    --  -12.80 149.00  58.90   71
 11  \w     53.00  99.00   1.00  140.00    --   13.11-179.00-180.00   46
 12  \w     -9.00  86.00   1.00  140.00    --   13.11  38.00-120.00   95
 13  \w     -4.00  53.00   1.00  140.00    --   13.11 -99.00-120.00   57
 14  \w     -4.00  53.00   1.00  140.00    --   13.11 -99.00-180.00   57
 15  \w   -100.00 -34.00   1.00  140.00    --  -12.80-179.00  60.00   66
 16  \w    -71.00  -1.00   1.00  140.00    --  -12.80 130.00-162.09   70
 17  \w    -74.00 100.00   1.00  140.00    --   13.11   0.00-180.00  174
 18  \w    -74.00  28.00   1.00  140.00    --   13.11   0.00-120.00  102
 19  \w    -74.00 100.00   1.00  140.00    --   13.11   0.00-150.00  174
;
_diffrn_measurement_device 'four-circle diffractometer'
_diffrn_measurement_device_type 'Xcalibur, Atlas, Gemini ultra'
_diffrn_measurement_method '\w scans'
_diffrn_orient_matrix_type 'CrysAlisPro convention (1999,Acta A55,543-557)'
_diffrn_orient_matrix_UB_11 -0.0267929000
_diffrn_orient_matrix_UB_12 0.0578730000
_diffrn_orient_matrix_UB_13 -0.0357523000
_diffrn_orient_matrix_UB_21 -0.0974038000
_diffrn_orient_matrix_UB_22 -0.0398049000
_diffrn_orient_matrix_UB_23 -0.0378432000
_diffrn_orient_matrix_UB_31 -0.0612012000
_diffrn_orient_matrix_UB_32 0.0302108000
_diffrn_orient_matrix_UB_33 0.0495210000
_diffrn_radiation_monochromator graphite
_diffrn_radiation_probe x-ray
_diffrn_radiation_type 'Mo K\a'
_diffrn_radiation_wavelength 0.71073
_diffrn_reflns_av_R_equivalents 0.0342
_diffrn_reflns_av_unetI/netI 0.0149
_diffrn_reflns_Laue_measured_fraction_full 0.999
_diffrn_reflns_Laue_measured_fraction_max 0.999
_diffrn_reflns_limit_h_max 7
_diffrn_reflns_limit_h_min -7
_diffrn_reflns_limit_k_max 12
_diffrn_reflns_limit_k_min -12
_diffrn_reflns_limit_l_max 13
_diffrn_reflns_limit_l_min -13
_diffrn_reflns_number 26391
_diffrn_reflns_point_group_measured_fraction_full 0.999
_diffrn_reflns_point_group_measured_fraction_max 0.999
_diffrn_reflns_theta_full 25.242
_diffrn_reflns_theta_max 27.497
_diffrn_reflns_theta_min 3.259
_diffrn_source 'fine-focus sealed X-ray tube'
_diffrn_source_type 'Enhance (Mo) X-ray Source'
_exptl_absorpt_coefficient_mu 0.109
_exptl_absorpt_correction_T_max 1.00000
_exptl_absorpt_correction_T_min 0.83316
_exptl_absorpt_correction_type multi-scan
_exptl_absorpt_process_details
;
CrysAlisPro 1.171.38.46 (Rigaku Oxford Diffraction, 2015)
Empirical absorption correction using spherical harmonics,
 implemented in SCALE3 ABSPACK scaling algorithm.
;
_exptl_crystal_colour colourless
_exptl_crystal_density_diffrn 1.385
_exptl_crystal_description plate
_exptl_crystal_F_000 248
_exptl_crystal_recrystallization_method
'Re-crystallisation from solvent: 1:1 molar mixture of dichloromethane and hexane'
_exptl_crystal_size_max 0.45
_exptl_crystal_size_mid 0.12
_exptl_crystal_size_min 0.04
_refine_diff_density_max 0.227
_refine_diff_density_min -0.160
_refine_diff_density_rms 0.028
_refine_ls_extinction_coef 0.075(6)
_refine_ls_extinction_expression Fc^*^=kFc[1+0.001xFc^2^\l^3^/sin(2\q)]^-1/4^
_refine_ls_extinction_method 'SHELXL-2018/3 (Sheldrick 2018)'
_refine_ls_goodness_of_fit_ref 1.065
_refine_ls_hydrogen_treatment mixed
_refine_ls_matrix_type full
_refine_ls_number_parameters 158
_refine_ls_number_reflns 2607
_refine_ls_number_restraints 0
_refine_ls_restrained_S_all 1.065
_refine_ls_R_factor_all 0.0435
_refine_ls_R_factor_gt 0.0338
_refine_ls_shift/su_max 0.000
_refine_ls_shift/su_mean 0.000
_refine_ls_structure_factor_coef Fsqd
_refine_ls_weighting_details 'w=1/[\s^2^(Fo^2^)+(0.0407P)^2^+0.0895P] where P=(Fo^2^+2Fc^2^)/3'
_refine_ls_weighting_scheme calc
_refine_ls_wR_factor_gt 0.0866
_refine_ls_wR_factor_ref 0.0922
_reflns_Friedel_coverage 0.000
_reflns_number_gt 2123
_reflns_number_total 2607
_reflns_threshold_expression 'I > 2\s(I)'
_cod_data_source_file d2ce00279e2.cif
_cod_data_source_block TvO
_cod_depositor_comments
;
The following automatic conversions were performed:

data item '_chemical_melting_point' value '338-378 K' was changed to
'358(2)' -- the average value was taken and precision was estimated.

Automatic conversion script
Id: cif_fix_values 7556 2019-12-06 15:28:31Z antanas 
;
_cod_database_code 7244747
_shelx_shelxl_version_number 2018/3
_shelx_space_group_comment
;
The symmetry employed for this shelxl refinement is uniquely defined
by the following loop, which should always be used as a source of
symmetry information in preference to the above space-group names.
They are only intended as comments.
;
_shelx_estimated_absorpt_t_max 0.996
_shelx_estimated_absorpt_t_min 0.953
_reflns_odcompleteness_completeness 99.89
_reflns_odcompleteness_iscentric 1
_reflns_odcompleteness_theta 27.82
_olex2_refinement_description
;
1. Fixed Uiso
 At 1.2 times of:
  All C(H) groups, All C(H,H) groups
 At 1.5 times of:
  All O(H) groups
2.a Ternary CH refined with riding coordinates:
 C7(H7)
2.b Secondary CH2 refined with riding coordinates:
 C8(H8A,H8B), C11(H11A,H11B), C10(H10A,H10B), C9(H9A,H9B)
2.c Aromatic/amide H refined with riding coordinates:
 C2(H2), C5(H5), C3(H3)
;
_olex2_date_sample_data_collection 2017-04-14
_olex2_submission_special_instructions 'No special instructions were received'
_oxdiff_exptl_absorpt_empirical_details
;
Empirical correction (ABSPACK) includes:
- Absorption correction using spherical harmonics
- Frame scaling
;
_oxdiff_exptl_absorpt_empirical_full_max 1.247
_oxdiff_exptl_absorpt_empirical_full_min 0.776

loop_
_space_group_symop_operation_xyz
'x, y, z'
'-x, -y, -z'

loop_
_atom_site_label
_atom_site_type_symbol
_atom_site_fract_x
_atom_site_fract_y
_atom_site_fract_z
_atom_site_U_iso_or_equiv
_atom_site_adp_type
_atom_site_occupancy
_atom_site_site_symmetry_order
_atom_site_calc_flag
_atom_site_refinement_flags_posn
_atom_site_refinement_flags_adp
_atom_site_refinement_flags_occupancy
_atom_site_disorder_assembly
_atom_site_disorder_group
O2 O 0.43870(14) 0.75362(8) 0.47854(7) 0.0412(2) Uani 1 1 d . . . . .
O3 O 0.11480(14) 1.07888(9) 0.20234(9) 0.0471(2) Uani 1 1 d . . . . .
O1 O 0.80450(15) 0.69699(10) 0.58054(9) 0.0491(2) Uani 1 1 d . . . . .
H1 H 0.794(3) 0.7592(19) 0.6469(18) 0.074 Uiso 1 1 d . U . . .
N1 N 0.19120(15) 0.80563(10) 0.28018(9) 0.0362(2) Uani 1 1 d . . . . .
F1 F 0.32723(19) 0.30198(10) -0.01153(9) 0.0838(3) Uani 1 1 d . . . . .
C6 C 0.37881(19) 0.57797(11) 0.28089(11) 0.0379(3) Uani 1 1 d . . . . .
C7 C 0.27043(19) 0.69789(12) 0.35836(11) 0.0377(3) Uani 1 1 d . . . . .
H7 H 0.143569 0.655907 0.387839 0.045 Uiso 1 1 calc R U . . .
C1 C 0.59002(19) 0.55770(12) 0.35025(11) 0.0392(3) Uani 1 1 d . . . . .
C8 C 0.36484(19) 0.88611(13) 0.23782(12) 0.0416(3) Uani 1 1 d . . . . .
H8A H 0.458445 0.819756 0.193487 0.050 Uiso 1 1 calc R U . . .
H8B H 0.457510 0.944551 0.316355 0.050 Uiso 1 1 calc R U . . .
C11 C 0.0495(2) 0.90640(13) 0.34444(13) 0.0439(3) Uani 1 1 d . . . . .
H11A H 0.137081 0.965594 0.424430 0.053 Uiso 1 1 calc R U . . .
H11B H -0.066925 0.853562 0.372330 0.053 Uiso 1 1 calc R U . . .
C10 C -0.0531(2) 1.00078(14) 0.24641(14) 0.0490(3) Uani 1 1 d . . . . .
H10B H -0.146300 0.941567 0.168587 0.059 Uiso 1 1 calc R U . . .
H10A H -0.146560 1.068112 0.289701 0.059 Uiso 1 1 calc R U . . .
C9 C 0.2579(2) 0.98140(14) 0.14152(13) 0.0498(3) Uani 1 1 d . . . . .
H9B H 0.372967 1.035864 0.114086 0.060 Uiso 1 1 calc R U . . .
H9A H 0.172326 0.921836 0.061015 0.060 Uiso 1 1 calc R U . . .
C2 C 0.7140(2) 0.44900(13) 0.29486(14) 0.0504(3) Uani 1 1 d . . . . .
H2 H 0.855963 0.433931 0.339942 0.060 Uiso 1 1 calc R U . . .
C5 C 0.2850(2) 0.49367(13) 0.15831(12) 0.0483(3) Uani 1 1 d . . . . .
H5 H 0.143103 0.507723 0.112490 0.058 Uiso 1 1 calc R U . . .
C4 C 0.4134(3) 0.38828(14) 0.10838(13) 0.0552(4) Uani 1 1 d . . . . .
C3 C 0.6236(3) 0.36382(14) 0.17210(15) 0.0583(4) Uani 1 1 d . . . . .
H3 H 0.704024 0.291082 0.133352 0.070 Uiso 1 1 calc R U . . .
B1 B 0.6242(2) 0.67359(14) 0.48095(13) 0.0388(3) Uani 1 1 d . . . . .

loop_
_atom_site_aniso_label
_atom_site_aniso_U_11
_atom_site_aniso_U_22
_atom_site_aniso_U_33
_atom_site_aniso_U_23
_atom_site_aniso_U_13
_atom_site_aniso_U_12
O2 0.0486(5) 0.0413(4) 0.0317(4) 0.0046(3) 0.0036(3) 0.0064(3)
O3 0.0509(5) 0.0398(4) 0.0488(5) 0.0094(4) 0.0029(4) 0.0054(4)
O1 0.0488(5) 0.0472(5) 0.0450(5) 0.0042(4) -0.0040(4) 0.0027(4)
N1 0.0342(5) 0.0387(5) 0.0369(5) 0.0082(4) 0.0080(4) 0.0052(4)
F1 0.1151(8) 0.0650(6) 0.0565(5) -0.0229(4) 0.0092(5) -0.0073(5)
C6 0.0447(6) 0.0325(5) 0.0369(6) 0.0082(4) 0.0068(5) -0.0006(4)
C7 0.0379(6) 0.0395(6) 0.0357(6) 0.0078(4) 0.0057(4) 0.0006(4)
C1 0.0437(6) 0.0325(5) 0.0421(6) 0.0087(5) 0.0072(5) 0.0020(5)
C8 0.0398(6) 0.0458(6) 0.0435(6) 0.0121(5) 0.0143(5) 0.0067(5)
C11 0.0379(6) 0.0474(7) 0.0493(7) 0.0088(5) 0.0150(5) 0.0069(5)
C10 0.0389(6) 0.0454(7) 0.0596(8) 0.0070(6) 0.0025(5) 0.0065(5)
C9 0.0620(8) 0.0496(7) 0.0420(6) 0.0137(5) 0.0150(6) 0.0080(6)
C2 0.0540(7) 0.0395(6) 0.0591(8) 0.0101(6) 0.0121(6) 0.0100(5)
C5 0.0553(7) 0.0437(7) 0.0418(6) 0.0043(5) 0.0017(5) -0.0031(6)
C4 0.0789(10) 0.0391(6) 0.0435(7) -0.0038(5) 0.0117(7) -0.0058(6)
C3 0.0789(10) 0.0368(6) 0.0614(8) -0.0001(6) 0.0254(8) 0.0100(6)
B1 0.0443(7) 0.0341(6) 0.0383(6) 0.0110(5) 0.0050(5) -0.0001(5)

loop_
_atom_type_symbol
_atom_type_description
_atom_type_scat_dispersion_real
_atom_type_scat_dispersion_imag
_atom_type_scat_source
C C 0.0033 0.0016 'International Tables Vol C Tables 4.2.6.8 and 6.1.1.4'
H H 0.0000 0.0000 'International Tables Vol C Tables 4.2.6.8 and 6.1.1.4'
B B 0.0013 0.0007 'International Tables Vol C Tables 4.2.6.8 and 6.1.1.4'
F F 0.0171 0.0103 'International Tables Vol C Tables 4.2.6.8 and 6.1.1.4'
N N 0.0061 0.0033 'International Tables Vol C Tables 4.2.6.8 and 6.1.1.4'
O O 0.0106 0.0060 'International Tables Vol C Tables 4.2.6.8 and 6.1.1.4'

loop_
_geom_angle_atom_site_label_1
_geom_angle_atom_site_label_2
_geom_angle_atom_site_label_3
_geom_angle
_geom_angle_site_symmetry_1
_geom_angle_site_symmetry_3
_geom_angle_publ_flag
B1 O2 C7 110.22(9) . . ?
C9 O3 C10 110.21(9) . . ?
B1 O1 H1 115.8(12) . . ?
C7 N1 C8 114.65(9) . . ?
C7 N1 C11 113.67(9) . . ?
C11 N1 C8 109.32(9) . . ?
C1 C6 C7 111.17(10) . . ?
C5 C6 C7 126.36(11) . . ?
C5 C6 C1 122.45(11) . . ?
O2 C7 C6 104.89(9) . . ?
O2 C7 H7 108.3 . . ?
N1 C7 O2 113.51(9) . . ?
N1 C7 C6 113.33(9) . . ?
N1 C7 H7 108.3 . . ?
C6 C7 H7 108.3 . . ?
C6 C1 C2 119.21(11) . . ?
C6 C1 B1 104.65(10) . . ?
C2 C1 B1 136.14(11) . . ?
N1 C8 H8A 109.8 . . ?
N1 C8 H8B 109.8 . . ?
N1 C8 C9 109.18(10) . . ?
H8A C8 H8B 108.3 . . ?
C9 C8 H8A 109.8 . . ?
C9 C8 H8B 109.8 . . ?
N1 C11 H11A 109.7 . . ?
N1 C11 H11B 109.7 . . ?
N1 C11 C10 109.67(10) . . ?
H11A C11 H11B 108.2 . . ?
C10 C11 H11A 109.7 . . ?
C10 C11 H11B 109.7 . . ?
O3 C10 C11 110.98(10) . . ?
O3 C10 H10A 109.4 . . ?
O3 C10 H10B 109.4 . . ?
C11 C10 H10A 109.4 . . ?
C11 C10 H10B 109.4 . . ?
H10A C10 H10B 108.0 . . ?
O3 C9 C8 111.53(9) . . ?
O3 C9 H9A 109.3 . . ?
O3 C9 H9B 109.3 . . ?
C8 C9 H9A 109.3 . . ?
C8 C9 H9B 109.3 . . ?
H9A C9 H9B 108.0 . . ?
C1 C2 H2 120.4 . . ?
C3 C2 C1 119.26(12) . . ?
C3 C2 H2 120.4 . . ?
C6 C5 H5 122.0 . . ?
C4 C5 C6 116.06(12) . . ?
C4 C5 H5 122.0 . . ?
F1 C4 C5 118.12(13) . . ?
F1 C4 C3 117.84(13) . . ?
C5 C4 C3 124.03(12) . . ?
C2 C3 H3 120.5 . . ?
C4 C3 C2 118.99(12) . . ?
C4 C3 H3 120.5 . . ?
O2 B1 C1 108.97(10) . . ?
O1 B1 O2 123.96(11) . . ?
O1 B1 C1 127.05(11) . . ?

loop_
_geom_bond_atom_site_label_1
_geom_bond_atom_site_label_2
_geom_bond_distance
_geom_bond_site_symmetry_2
_geom_bond_publ_flag
O2 C7 1.4624(13) . ?
O2 B1 1.3741(16) . ?
O3 C10 1.4293(15) . ?
O3 C9 1.4287(15) . ?
O1 H1 0.832(18) . ?
O1 B1 1.3418(16) . ?
N1 C7 1.4287(14) . ?
N1 C8 1.4595(14) . ?
N1 C11 1.4569(14) . ?
F1 C4 1.3610(15) . ?
C6 C7 1.5072(16) . ?
C6 C1 1.3871(16) . ?
C6 C5 1.3833(16) . ?
C7 H7 0.9800 . ?
C1 C2 1.3943(17) . ?
C1 B1 1.5564(17) . ?
C8 H8A 0.9700 . ?
C8 H8B 0.9700 . ?
C8 C9 1.5074(16) . ?
C11 H11A 0.9700 . ?
C11 H11B 0.9700 . ?
C11 C10 1.5046(17) . ?
C10 H10A 0.9700 . ?
C10 H10B 0.9700 . ?
C9 H9A 0.9700 . ?
C9 H9B 0.9700 . ?
C2 H2 0.9300 . ?
C2 C3 1.3835(19) . ?
C5 H5 0.9300 . ?
C5 C4 1.3697(19) . ?
C4 C3 1.372(2) . ?
C3 H3 0.9300 . ?

loop_
_geom_torsion_atom_site_label_1
_geom_torsion_atom_site_label_2
_geom_torsion_atom_site_label_3
_geom_torsion_atom_site_label_4
_geom_torsion
_geom_torsion_site_symmetry_1
_geom_torsion_site_symmetry_2
_geom_torsion_site_symmetry_3
_geom_torsion_site_symmetry_4
_geom_torsion_publ_flag
N1 C8 C9 O3 58.31(13) . . . . ?
N1 C11 C10 O3 -58.75(13) . . . . ?
F1 C4 C3 C2 -179.29(12) . . . . ?
C6 C1 C2 C3 -0.05(18) . . . . ?
C6 C1 B1 O2 -1.18(12) . . . . ?
C6 C1 B1 O1 -179.83(12) . . . . ?
C6 C5 C4 F1 179.54(11) . . . . ?
C6 C5 C4 C3 -0.2(2) . . . . ?
C7 O2 B1 O1 -178.45(11) . . . . ?
C7 O2 B1 C1 2.84(12) . . . . ?
C7 N1 C8 C9 172.52(9) . . . . ?
C7 N1 C11 C10 -171.46(9) . . . . ?
C7 C6 C1 C2 178.78(10) . . . . ?
C7 C6 C1 B1 -0.91(12) . . . . ?
C7 C6 C5 C4 -178.43(11) . . . . ?
C1 C6 C7 O2 2.54(12) . . . . ?
C1 C6 C7 N1 126.89(10) . . . . ?
C1 C6 C5 C4 -0.18(17) . . . . ?
C1 C2 C3 C4 -0.3(2) . . . . ?
C8 N1 C7 O2 55.12(12) . . . . ?
C8 N1 C7 C6 -64.41(12) . . . . ?
C8 N1 C11 C10 59.03(12) . . . . ?
C11 N1 C7 O2 -71.65(12) . . . . ?
C11 N1 C7 C6 168.82(9) . . . . ?
C11 N1 C8 C9 -58.50(12) . . . . ?
C10 O3 C9 C8 -57.63(13) . . . . ?
C9 O3 C10 C11 57.55(13) . . . . ?
C2 C1 B1 O2 179.21(13) . . . . ?
C2 C1 B1 O1 0.6(2) . . . . ?
C5 C6 C7 O2 -179.04(10) . . . . ?
C5 C6 C7 N1 -54.69(15) . . . . ?
C5 C6 C1 C2 0.30(17) . . . . ?
C5 C6 C1 B1 -179.40(11) . . . . ?
C5 C4 C3 C2 0.4(2) . . . . ?
B1 O2 C7 N1 -127.52(10) . . . . ?
B1 O2 C7 C6 -3.28(11) . . . . ?
B1 C1 C2 C3 179.53(13) . . . . ?
